data_7110839
loop_
_publ_author_name
'Sidorov, Aleksei A.'
'Ponina, Marina O.'
'Deomidov, Sergei M.'
'Novotortsev, Vladimir M.'
'Nefedov, Sergei E.'
'Eremenko, Igor L.'
'Moiseev, Ilya I.'
'Demonceau, Albert'

_publ_section_title
;
 Oxygen initiated unprecedented condensation of propargylamine into the
 1,3-di(propargylimino)propylateanion coordinated to cobalt(iii)
;
_journal_issue 15
_journal_name_full 'Chemical Communications'
_journal_page_first 1383
_journal_paper_doi 10.1039/b000004n
_journal_year 2000
_chemical_formula_sum 'C22 H38 Co N4 O4'
_chemical_formula_weight 481.49
_chemical_name_systematic
; 
 ? 
;
_space_group_IT_number 2
_symmetry_cell_setting triclinic
_symmetry_space_group_name_Hall '-P 1'
_symmetry_space_group_name_H-M 'P -1'
_atom_sites_solution_hydrogens geom
_atom_sites_solution_primary direct
_atom_sites_solution_secondary difmap
_audit_creation_method SHELXL
_cell_angle_alpha 66.36
_cell_angle_beta 79.60
_cell_angle_gamma 75.89
_cell_formula_units_Z 1
_cell_length_a 6.528(3)
_cell_length_b 10.634(4)
_cell_length_c 11.041(4)
_cell_measurement_temperature 293(2)
_cell_volume 678.0(5)
_computing_structure_refinement 'SHELXL-93 (Sheldrick, 1993)'
_computing_structure_solution 'SHELXS-86 (Sheldrick, 1990)'
_diffrn_ambient_temperature 293(2)
_diffrn_radiation_monochromator graphite
_diffrn_radiation_source 'fine-focus sealed tube'
_diffrn_radiation_type MoK\a
_diffrn_radiation_wavelength 0.71073
_diffrn_reflns_av_R_equivalents 0.0265
_diffrn_reflns_av_sigmaI/netI 0.0197
_diffrn_reflns_limit_h_max 8
_diffrn_reflns_limit_h_min 0
_diffrn_reflns_limit_k_max 14
_diffrn_reflns_limit_k_min -13
_diffrn_reflns_limit_l_max 14
_diffrn_reflns_limit_l_min -14
_diffrn_reflns_number 3675
_diffrn_reflns_theta_max 28.57
_diffrn_reflns_theta_min 2.13
_exptl_absorpt_coefficient_mu 0.663
_exptl_crystal_density_diffrn 1.179
_exptl_crystal_F_000 257
_refine_diff_density_max 0.918
_refine_diff_density_min -0.596
_refine_diff_density_rms 0.094
_refine_ls_extinction_method none
_refine_ls_goodness_of_fit_all 1.173
_refine_ls_goodness_of_fit_obs 1.229
_refine_ls_matrix_type full
_refine_ls_number_parameters 218
_refine_ls_number_reflns 3388
_refine_ls_number_restraints 0
_refine_ls_restrained_S_all 1.173
_refine_ls_restrained_S_obs 1.229
_refine_ls_R_factor_all 0.0524
_refine_ls_R_factor_obs 0.0463
_refine_ls_shift/esd_max -0.068
_refine_ls_shift/esd_mean 0.006
_refine_ls_structure_factor_coef Fsqd
_refine_ls_weighting_details 'w=1/[\s^2^(Fo^2^)+(0.1000P)^2^+0.0000P] where P=(Fo^2^+2Fc^2^)/3'
_refine_ls_weighting_scheme calc
_refine_ls_wR_factor_all 0.1326
_refine_ls_wR_factor_obs 0.1310
_reflns_number_observed 3033
_reflns_number_total 3388
_reflns_observed_criterion >2sigma(I)
_cod_data_source_file b000004nsup1.cif
_cod_data_source_block copr
_cod_depositor_comments
;
The following automatic conversions were performed:

'_symmetry_cell_setting' value 'Triclinic' changed to 'triclinic'
according to /home/saulius/struct/CIF-dictionaries/cif_core.dic
dictionary named 'cif_core.dic' version 2.4.2 from 2011-04-26.

Automatic conversion script
Id: cif_fix_values 1891 2012-01-12 08:04:46Z andrius 

The following automatic conversions were performed:

'_refine_ls_weighting_scheme' value 'calc
w=1/[\s^2^(Fo^2^)+(0.1000P)^2^+0.0000P] where P=(Fo^2^+2Fc^2^)/3' was
changed to 'calc'. New tag '_refine_ls_weighting_details' was
created. The value of the new tag was set to
'w=1/[\s^2^(Fo^2^)+(0.1000P)^2^+0.0000P] where P=(Fo^2^+2Fc^2^)/3'.

Automatic conversion script
Id: cif_fix_values 3143 2015-03-26 13:38:13Z robertas 
;
_cod_original_sg_symbol_H-M P-1
_cod_database_code 7110839

loop_
_symmetry_equiv_pos_as_xyz
'x, y, z'
'-x, -y, -z'

loop_
_atom_site_aniso_label
_atom_site_aniso_U_11
_atom_site_aniso_U_22
_atom_site_aniso_U_33
_atom_site_aniso_U_23
_atom_site_aniso_U_13
_atom_site_aniso_U_12
Co1 0.0309(2) 0.0345(2) 0.0428(2) -0.01328(12) -0.00284(11) -0.00689(11)
O1 0.0370(6) 0.0564(7) 0.0431(6) -0.0094(5) -0.0031(5) -0.0102(5)
O2 0.0410(6) 0.0635(8) 0.0499(7) -0.0133(6) 0.0002(5) -0.0170(6)
N1 0.0391(7) 0.0400(7) 0.0649(9) -0.0180(7) -0.0009(7) -0.0114(6)
N2 0.0351(7) 0.0496(8) 0.0546(8) -0.0256(7) -0.0004(6) -0.0084(6)
C1 0.0364(7) 0.0361(7) 0.0420(7) -0.0150(6) -0.0005(6) -0.0048(6)
C2 0.0460(9) 0.0469(9) 0.0439(8) -0.0112(7) -0.0042(7) -0.0038(7)
C3 0.119(3) 0.088(2) 0.0484(12) -0.0291(13) -0.0020(14) 0.014(2)
C4 0.0599(14) 0.095(2) 0.0653(15) -0.0111(14) -0.0210(11) -0.0002(14)
C5 0.107(2) 0.062(2) 0.079(2) 0.0091(14) -0.023(2) -0.032(2)
C6 0.0701(15) 0.0440(10) 0.110(2) -0.0223(12) -0.0186(15) -0.0112(10)
C7 0.095(2) 0.0473(11) 0.092(2) -0.0297(12) 0.0118(14) -0.0245(11)
C8 0.120(3) 0.072(2) 0.150(4) -0.058(2) 0.036(3) -0.052(2)
C9 0.0579(12) 0.080(2) 0.0616(12) -0.0399(12) -0.0006(9) -0.0088(11)
C10 0.0727(15) 0.0711(14) 0.0721(14) -0.0426(12) 0.0204(11) -0.0240(11)
C11 0.082(2) 0.096(2) 0.127(3) -0.069(2) 0.040(2) -0.023(2)

loop_
_atom_site_label
_atom_site_type_symbol
_atom_site_fract_x
_atom_site_fract_y
_atom_site_fract_z
_atom_site_U_iso_or_equiv
_atom_site_thermal_displace_type
_atom_site_occupancy
_atom_site_calc_flag
_atom_site_refinement_flags
Co1 Co 0.0000 0.5000 0.0000 0.03639(14) Uani 1 d S
O1 O -0.0792(2) 0.61076(15) -0.19239(13) 0.0483(3) Uani 1 d .
O2 O -0.4174(2) 0.5933(2) -0.16486(14) 0.0533(3) Uani 1 d .
N1 N -0.1645(3) 0.3300(2) 0.0273(2) 0.0483(3) Uani 1 d .
N2 N 0.2964(2) 0.3928(2) -0.0766(2) 0.0449(3) Uani 1 d .
C1 C -0.2591(2) 0.6377(2) -0.2343(2) 0.0388(3) Uani 1 d .
C2 C -0.2748(3) 0.7292(2) -0.3823(2) 0.0484(4) Uani 1 d .
C3 C -0.1662(7) 0.6374(4) -0.4600(3) 0.0911(11) Uani 1 d .
C4 C -0.5050(5) 0.7856(4) -0.4137(3) 0.0800(8) Uani 1 d .
C5 C -0.1616(6) 0.8508(3) -0.4215(4) 0.0893(10) Uani 1 d .
C6 C -0.0652(5) 0.1835(2) 0.0845(4) 0.0755(7) Uani 1 d .
C7 C -0.2090(5) 0.0854(3) 0.1175(3) 0.0775(7) Uani 1 d .
C8 C -0.3259(8) 0.0100(4) 0.1437(5) 0.1088(14) Uani 1 d .
C9 C 0.3145(4) 0.3784(3) -0.2036(2) 0.0637(5) Uani 1 d .
C10 C 0.5240(4) 0.3053(3) -0.2393(3) 0.0685(6) Uani 1 d .
C11 C 0.6904(6) 0.2454(4) -0.2633(4) 0.0986(12) Uani 1 d .
H1A H -0.2165(51) 0.3430(35) -0.0545(35) 0.083(9) Uiso 1 d .
H1B H -0.2781(44) 0.3405(26) 0.0726(25) 0.051(6) Uiso 1 d .
H21 H 0.3370(42) 0.3142(31) -0.0183(28) 0.059(7) Uiso 1 d .
H22 H 0.3812(44) 0.4313(29) -0.0827(26) 0.058(7) Uiso 1 d .
H31 H -0.2559(108) 0.5315(82) -0.4187(70) 0.214(28) Uiso 1 d .
H32 H -0.0349(75) 0.6074(52) -0.4462(43) 0.117(15) Uiso 1 d .
H33 H -0.1735(57) 0.6929(38) -0.5537(39) 0.092(10) Uiso 1 d .
H41 H -0.5553(53) 0.7071(38) -0.4014(34) 0.082(10) Uiso 1 d .
H42 H -0.5675(64) 0.8366(46) -0.3451(42) 0.116(13) Uiso 1 d .
H43 H -0.5105(56) 0.8403(40) -0.5012(39) 0.096(11) Uiso 1 d .
H51 H -0.2281(59) 0.8964(40) -0.3609(39) 0.091(11) Uiso 1 d .
H52 H -0.1783(55) 0.9152(39) -0.5177(36) 0.087(9) Uiso 1 d .
H53 H 0.0085(72) 0.8154(48) -0.4044(44) 0.118(14) Uiso 1 d .
H61 H 0.0465(73) 0.1614(52) 0.0070(49) 0.139(16) Uiso 1 d .
H62 H -0.0115(73) 0.1769(54) 0.1633(49) 0.134(16) Uiso 1 d .
H8 H -0.4209(69) -0.0297(56) 0.1536(49) 0.128(16) Uiso 1 d .
H91 H 0.1990(49) 0.3324(33) -0.1957(31) 0.079(9) Uiso 1 d .
H92 H 0.2739(60) 0.4759(41) -0.2684(39) 0.095(11) Uiso 1 d .
H11 H 0.8257(83) 0.1967(61) -0.2925(57) 0.162(20) Uiso 1 d .

loop_
_atom_type_symbol
_atom_type_description
_atom_type_scat_dispersion_real
_atom_type_scat_dispersion_imag
_atom_type_scat_source
C C 0.0033 0.0016 'International Tables Vol C Tables 4.2.6.8 and 6.1.1.4'
H H 0.0000 0.0000 'International Tables Vol C Tables 4.2.6.8 and 6.1.1.4'
N N 0.0061 0.0033 'International Tables Vol C Tables 4.2.6.8 and 6.1.1.4'
O O 0.0106 0.0060 'International Tables Vol C Tables 4.2.6.8 and 6.1.1.4'
Co Co 0.3494 0.9721 'International Tables Vol C Tables 4.2.6.8 and 6.1.1.4'

loop_
_geom_angle_atom_site_label_1
_geom_angle_atom_site_label_2
_geom_angle_atom_site_label_3
_geom_angle
_geom_angle_site_symmetry_1
_geom_angle_site_symmetry_3
O1 Co1 O1 180.0 2_565 .
O1 Co1 N2 90.78(6) 2_565 .
O1 Co1 N2 89.22(6) . .
O1 Co1 N2 89.22(6) 2_565 2_565
O1 Co1 N2 90.78(6) . 2_565
N2 Co1 N2 180.0 . 2_565
O1 Co1 N1 87.11(6) 2_565 .
O1 Co1 N1 92.89(6) . .
N2 Co1 N1 90.96(7) . .
N2 Co1 N1 89.04(7) 2_565 .
O1 Co1 N1 92.89(6) 2_565 2_565
O1 Co1 N1 87.11(6) . 2_565
N2 Co1 N1 89.04(7) . 2_565
N2 Co1 N1 90.96(7) 2_565 2_565
N1 Co1 N1 180.0 . 2_565
C1 O1 Co1 127.37(11) . .
C6 N1 Co1 121.89(14) . .
C9 N2 Co1 121.42(14) . .
O2 C1 O1 124.4(2) . .
O2 C1 C2 119.5(2) . .
O1 C1 C2 116.12(14) . .
C3 C2 C5 109.4(3) . .
C3 C2 C4 109.6(3) . .
C5 C2 C4 109.2(2) . .
C3 C2 C1 107.0(2) . .
C5 C2 C1 110.2(2) . .
C4 C2 C1 111.4(2) . .
N1 C6 C7 114.5(2) . .
C8 C7 C6 178.6(4) . .
N2 C9 C10 113.9(2) . .
C11 C10 C9 177.9(4) . .

loop_
_geom_bond_atom_site_label_1
_geom_bond_atom_site_label_2
_geom_bond_distance
_geom_bond_site_symmetry_2
Co1 O1 2.0638(14) 2_565
Co1 O1 2.0638(14) .
Co1 N2 2.206(2) .
Co1 N2 2.206(2) 2_565
Co1 N1 2.214(2) .
Co1 N1 2.214(2) 2_565
O1 C1 1.265(2) .
O2 C1 1.241(2) .
N1 C6 1.453(3) .
N2 C9 1.452(3) .
C1 C2 1.538(2) .
C2 C3 1.518(3) .
C2 C5 1.519(4) .
C2 C4 1.523(3) .
C6 C7 1.467(4) .
C7 C8 1.158(4) .
C9 C10 1.471(4) .
C10 C11 1.162(4) .
